data_1556840
loop_
_publ_author_name
'Scheidl, K. S.'
'Effenberger, H. S.'
'Yagi, T.'
'Momma, K.'
'Miletich, Ronald'

_publ_section_title
;
 The hydrocarbon-bearing clathrasil chibaite and its host-guest structure
 at low temperature.
;
_journal_issue 'Pt 5'
_journal_name_full IUCrJ
_journal_page_first 595
_journal_page_last 607
_journal_paper_doi 10.1107/S2052252518009107
_journal_volume 5
_journal_year 2018
_chemical_formula_moiety '0.02(C16 O272 Si136), 0.02(C25.19)'
_chemical_formula_sum 'C0.58 Na0.02 O4.53 Si2.27'
_chemical_formula_weight 143.59
_space_group_crystal_system monoclinic
_space_group_IT_number 15
_space_group_name_Hall '-A 2yab'
_space_group_name_H-M_alt 'A 1 2/n 1'
_audit_creation_date 2018-03-22
_audit_creation_method
;
Olex2 1.2
(compiled 2017.03.28 svn.r3405 for OlexSys, GUI svn.r5337)
;
_cell_angle_alpha 90
_cell_angle_beta 109.47
_cell_angle_gamma 90.00(3)
_cell_formula_units_Z 60
_cell_length_a 23.834(5)
_cell_length_b 13.760(5)
_cell_length_c 23.833(3)
_cell_measurement_reflns_used 61815
_cell_measurement_temperature 150(2)
_cell_measurement_theta_max 67
_cell_measurement_theta_min 3
_cell_volume 7369(3)
_computing_molecular_graphics 'Olex2 (Dolomanov et al., 2009)'
_computing_publication_material 'Olex2 (Dolomanov et al., 2009)'
_computing_structure_refinement 'ShelXL (Sheldrick, 2015)'
_diffrn_ambient_temperature 150(2)
_diffrn_measured_fraction_theta_full 0.998
_diffrn_measured_fraction_theta_max 0.913
_diffrn_measurement_device_type StoeStadiVari
_diffrn_radiation_type MoK\a
_diffrn_radiation_wavelength 0.71073
_diffrn_reflns_av_R_equivalents 0.1130
_diffrn_reflns_av_unetI/netI 0.1071
_diffrn_reflns_Laue_measured_fraction_full 0.998
_diffrn_reflns_Laue_measured_fraction_max 0.913
_diffrn_reflns_limit_h_max 36
_diffrn_reflns_limit_h_min -20
_diffrn_reflns_limit_k_max 21
_diffrn_reflns_limit_k_min -20
_diffrn_reflns_limit_l_max 28
_diffrn_reflns_limit_l_min -36
_diffrn_reflns_number 92644
_diffrn_reflns_point_group_measured_fraction_full 0.998
_diffrn_reflns_point_group_measured_fraction_max 0.913
_diffrn_reflns_theta_full 25.242
_diffrn_reflns_theta_max 33.276
_diffrn_reflns_theta_min 2.093
_exptl_absorpt_coefficient_mu 0.699
_exptl_crystal_density_diffrn 1.941
_exptl_crystal_description platelet
_exptl_crystal_F_000 4301
_refine_diff_density_max 0.977
_refine_diff_density_min -1.067
_refine_diff_density_rms 0.177
_refine_ls_extinction_method none
_refine_ls_goodness_of_fit_ref 0.839
_refine_ls_hydrogen_treatment undef
_refine_ls_matrix_type full
_refine_ls_number_parameters 533
_refine_ls_number_reflns 19202
_refine_ls_number_restraints 0
_refine_ls_restrained_S_all 0.839
_refine_ls_R_factor_all 0.1369
_refine_ls_R_factor_gt 0.0640
_refine_ls_shift/su_max 0.199
_refine_ls_shift/su_mean 0.004
_refine_ls_structure_factor_coef Fsqd
_refine_ls_weighting_details
;
 w=1/[\s^2^(Fo^2^)+(0.1000P)^2^]
 where P=(Fo^2^+2Fc^2^)/3
;
_refine_ls_weighting_scheme calc
_refine_ls_wR_factor_gt 0.1622
_refine_ls_wR_factor_ref 0.1861
_reflns_Friedel_coverage 0.000
_reflns_number_gt 8416
_reflns_number_total 19202
_reflns_threshold_expression 'I > 2\s(I)'
_cod_data_source_file lt5009.cif
_cod_data_source_block 150k_mcl
_cod_original_sg_symbol_Hall '-A 2yac'
_cod_database_code 1556840
_shelxl_version_number 2012-9
_shelx_space_group_comment
;
The symmetry employed for this shelxl refinement is uniquely defined
by the following loop, which should always be used as a source of
symmetry information in preference to the above space-group names.
They are only intended as comments.
;
_olex2_refinement_description
;
1. Twinned data refinement
 Scales: 0.83485
 0.16515
2. Others
 Fixed Uiso: C2A(0.05) C2B(0.05) C2C(0.05) C2D(0.05) C2E(0.05) C2F(0.05)
 C2G(0.05) C2H(0.05) C2I(0.05) C2J(0.05) C2K(0.05) C2L(0.05)
;
_olex2_submission_special_instructions 'No special instructions were received'

loop_
_space_group_symop_operation_xyz
'x, y, z'
'-x+1/2, y, -z+1/2'
'x, y+1/2, z+1/2'
'-x+1/2, y+1/2, -z+1'
'-x, -y, -z'
'x-1/2, -y, z-1/2'
'-x, -y+1/2, -z+1/2'
'x-1/2, -y+1/2, z'

loop_
_atom_site_label
_atom_site_type_symbol
_atom_site_fract_x
_atom_site_fract_y
_atom_site_fract_z
_atom_site_U_iso_or_equiv
_atom_site_adp_type
_atom_site_occupancy
_atom_site_site_symmetry_order
_atom_site_calc_flag
_atom_site_refinement_flags_posn
_atom_site_refinement_flags_adp
_atom_site_refinement_flags_occupancy
Si1A Si 0.01255(5) 0.99955(9) 0.14425(5) 0.01022(19) Uani 1 1 d . . .
Si1B Si 0.18526(6) 0.19888(9) 0.25447(6) 0.0127(2) Uani 1 1 d . . .
Si1C Si 0.18581(6) 0.78647(9) 0.25715(6) 0.0116(2) Uani 1 1 d . . .
Si1D Si 0.99762(6) 0.31274(10) 0.43514(6) 0.0137(2) Uani 1 1 d . . .
Si1E Si 0.99739(6) 0.69119(9) 0.43333(5) 0.0127(2) Uani 1 1 d . . .
Si1F Si 0.18500(6) 0.88666(9) 0.57111(6) 0.0139(2) Uani 1 1 d . . .
Si1G Si 0.18681(6) 0.11637(9) 0.56426(6) 0.0134(2) Uani 1 1 d . . .
Si1H Si 0.18305(6) 0.31283(9) 0.36969(6) 0.0139(2) Uani 1 1 d . . .
Si1I Si 0.18267(6) 0.68923(9) 0.37785(6) 0.0139(2) Uani 1 1 d . . .
Si1J Si 0.13089(6) 0.99395(10) 0.25838(5) 0.0130(2) Uani 1 1 d . . .
Si1K Si 0.11160(6) 0.81703(10) 0.44057(6) 0.0141(2) Uani 1 1 d . . .
Si1L Si 0.11105(6) 0.19243(10) 0.43494(6) 0.0136(2) Uani 1 1 d . . .
Si2A Si 0.89241(5) 0.99623(10) 0.17242(5) 0.0122(2) Uani 1 1 d . . .
Si2B Si 0.10943(6) 0.67865(9) 0.14082(6) 0.0119(2) Uani 1 1 d . . .
Si2C Si 0.89395(6) 0.18440(9) 0.35575(6) 0.0134(2) Uani 1 1 d . . .
Si2D Si 0.07433(6) 0.00137(10) 0.35939(5) 0.0123(2) Uani 1 1 d . . .
Si3 Si 0.93746(6) 0.99888(10) 0.30891(6) 0.0144(2) Uani 1 1 d . . .
O1A O 0.2500 0.2135(5) 0.2500 0.0329(14) Uani 1 2 d S T P
O1B O 0.2500 0.7757(5) 0.2500 0.0295(13) Uani 1 2 d S T P
O1C O 0.0096(3) 0.9024(3) 0.1072(2) 0.0411(12) Uani 1 1 d . . .
O1D O 0.2497(2) 0.8392(4) 0.5921(3) 0.0426(12) Uani 1 1 d . . .
O1E O 0.9997(2) 0.3407(3) 0.50121(17) 0.0264(8) Uani 1 1 d . . .
O1F O 0.3549(2) 0.6532(4) 0.49968(19) 0.0359(11) Uani 1 1 d . . .
O1G O 0.1463(2) 0.8375(4) 0.50924(19) 0.0375(11) Uani 1 1 d . . .
O1H O 0.1576(2) 0.2469(4) 0.4109(2) 0.0380(11) Uani 1 1 d . . .
O1I O 0.1699(2) 0.8985(3) 0.2574(2) 0.0311(9) Uani 1 1 d . . .
O1J O 0.1555(2) 0.7677(3) 0.4116(2) 0.0342(11) Uani 1 1 d . . .
O1K O 0.0155(2) 0.0916(3) 0.1047(2) 0.0340(10) Uani 1 1 d . . .
O1L O 0.25168(19) 0.1620(3) 0.57747(19) 0.0294(9) Uani 1 1 d . . .
O1M O 0.1735(2) 0.0855(3) 0.2592(2) 0.0313(9) Uani 1 1 d . . .
O2A O 0.1360(2) 0.7348(3) 0.20245(18) 0.0291(9) Uani 1 1 d . . .
O2B O 0.8640(2) 0.2622(4) 0.3050(2) 0.0416(12) Uani 1 1 d . . .
O2C O 0.8595(3) 0.9041(4) 0.1349(2) 0.0414(12) Uani 1 1 d . . .
O2D O 0.0600(2) 0.7414(4) 0.0931(2) 0.0410(12) Uani 1 1 d . . .
O2E O 0.9444(2) 0.2362(4) 0.4089(2) 0.0360(11) Uani 1 1 d . . .
O2F O 0.0810(3) 0.1045(4) 0.3915(2) 0.0411(12) Uani 1 1 d . . .
O2G O 0.8462(2) 0.1356(4) 0.37968(19) 0.0331(10) Uani 1 1 d . . .
O2H O 0.1161(2) 0.9935(4) 0.3192(2) 0.0377(11) Uani 1 1 d . . .
O2I O 0.0891(3) 0.9192(4) 0.4086(2) 0.0440(14) Uani 1 1 d . . .
O2J O 0.1614(2) 0.6542(4) 0.11477(19) 0.0359(11) Uani 1 1 d . . .
O2K O 0.8555(3) 0.0907(4) 0.1469(3) 0.0573(17) Uani 1 1 d . . .
O2L O 0.9565(2) 0.0082(4) 0.1657(2) 0.0379(12) Uani 1 1 d . . .
O3A O 0.07115(18) 0.9973(3) 0.20203(18) 0.0292(8) Uani 1 1 d . . .
O3B O 0.1901(2) 0.0005(3) 0.5638(3) 0.0375(9) Uani 1 1 d . . .
O3C O 0.9408(2) 0.2337(4) 0.0636(2) 0.0326(10) Uani 1 1 d . . .
O3D O 0.0560(2) 0.7480(4) 0.4354(2) 0.0367(11) Uani 1 1 d . . .
O3E O 0.1860(2) 0.7347(3) 0.31766(18) 0.0302(9) Uani 1 1 d . . .
O3F O 0.1804(3) 0.2549(4) 0.3113(2) 0.0412(13) Uani 1 1 d . . .
O4A O 0.00687(18) 0.9907(4) 0.3164(2) 0.0306(9) Uani 1 1 d . . .
O4B O 0.9257(3) 0.1054(4) 0.3279(3) 0.0525(16) Uani 1 1 d . . .
O4C O 0.8993(2) 0.9800(4) 0.24046(18) 0.0370(12) Uani 1 1 d . . .
O4D O 0.9210(3) 0.9208(4) 0.3497(2) 0.0457(14) Uani 1 1 d . . .
C1A C 0.0000 0.2500 0.2500 0.048(3) Uani 1 2 d S T P
C1B C 0.0000 0.2500 0.7500 0.051(3) Uani 1 2 d S T P
C1C C 0.7500 0.0023(9) 0.2500 0.047(2) Uani 1 2 d S T P
C1D C 0.0000 0.0000 0.5000 0.049(3) Uani 1 2 d S T P
C2A C 0.8139(10) 0.4134(16) 0.4082(10) 0.050 Uiso 0.42(2) 1 d . . .
C2B C 0.3017(13) 0.908(2) 0.4048(13) 0.050 Uiso 0.32(2) 1 d . . .
C2C C 0.8257(17) 0.094(3) -0.0377(16) 0.050 Uiso 0.24(2) 1 d . . .
C2D C 0.2735(17) 0.071(3) 0.4444(17) 0.050 Uiso 0.24(2) 1 d . . .
C2E C 0.1851(15) 0.007(3) 0.1213(15) 0.050 Uiso 0.28(2) 1 d . . .
C2F C 0.1815(17) 0.945(3) 0.1121(17) 0.050 Uiso 0.24(2) 1 d . . .
C2G C 0.1778(15) 0.586(2) 0.5341(14) 0.050 Uiso 0.28(2) 1 d . . .
C2H C 0.254(2) -0.004(3) 0.452(2) 0.050 Uiso 0.21(3) 1 d . . .
C2I C 0.2929(15) -0.013(2) 0.4778(15) 0.050 Uiso 0.27(2) 1 d . . .
C2J C 0.2816(19) 0.922(3) 0.4566(18) 0.050 Uiso 0.23(2) 1 d . . .
C2K C 0.870(2) 0.504(4) 0.446(3) 0.050 Uiso 0.18(3) 1 d . . .
C2L C 0.877(2) 0.498(3) 0.478(2) 0.050 Uiso 0.21(3) 1 d . . .

loop_
_atom_site_aniso_label
_atom_site_aniso_U_11
_atom_site_aniso_U_22
_atom_site_aniso_U_33
_atom_site_aniso_U_23
_atom_site_aniso_U_13
_atom_site_aniso_U_12
Si1A 0.0146(5) 0.0091(5) 0.0093(5) -0.0003(4) 0.0069(4) -0.0010(5)
Si1B 0.0133(6) 0.0125(5) 0.0139(5) 0.0019(4) 0.0065(5) 0.0011(4)
Si1C 0.0126(6) 0.0129(5) 0.0112(5) -0.0018(4) 0.0063(5) -0.0004(4)
Si1D 0.0179(7) 0.0124(5) 0.0098(5) 0.0028(4) 0.0032(5) -0.0018(5)
Si1E 0.0172(6) 0.0103(5) 0.0099(5) -0.0025(4) 0.0036(5) 0.0013(5)
Si1F 0.0129(6) 0.0158(6) 0.0132(5) 0.0020(4) 0.0045(5) 0.0008(5)
Si1G 0.0138(6) 0.0164(6) 0.0109(5) -0.0015(4) 0.0053(5) -0.0008(5)
Si1H 0.0147(6) 0.0102(5) 0.0195(6) 0.0005(4) 0.0091(5) 0.0004(5)
Si1I 0.0145(6) 0.0110(5) 0.0186(6) 0.0006(4) 0.0087(5) -0.0006(4)
Si1J 0.0158(5) 0.0118(5) 0.0136(5) -0.0007(4) 0.0080(4) -0.0001(5)
Si1K 0.0184(7) 0.0142(6) 0.0106(5) 0.0027(4) 0.0061(5) 0.0038(5)
Si1L 0.0163(6) 0.0148(6) 0.0107(5) -0.0013(4) 0.0060(5) -0.0035(5)
Si2A 0.0116(5) 0.0126(5) 0.0132(5) 0.0021(4) 0.0053(4) 0.0001(5)
Si2B 0.0134(6) 0.0120(5) 0.0106(5) 0.0010(4) 0.0045(4) -0.0005(5)
Si2C 0.0157(6) 0.0117(5) 0.0127(5) -0.0010(4) 0.0046(5) -0.0005(5)
Si2D 0.0167(5) 0.0115(5) 0.0086(5) 0.0004(4) 0.0042(4) 0.0013(5)
Si3 0.0175(5) 0.0137(5) 0.0139(5) -0.0012(5) 0.0078(4) -0.0030(5)
O1A 0.016(3) 0.027(3) 0.061(4) 0.000 0.020(3) 0.000
O1B 0.020(3) 0.032(3) 0.043(4) 0.000 0.019(3) 0.000
O1C 0.066(4) 0.026(2) 0.032(2) -0.0186(18) 0.017(2) -0.003(2)
O1D 0.021(2) 0.050(3) 0.056(3) 0.007(2) 0.012(2) 0.017(2)
O1E 0.041(2) 0.0251(19) 0.0139(16) 0.0018(14) 0.0096(15) 0.0012(18)
O1F 0.039(3) 0.045(3) 0.0191(19) -0.0127(18) 0.0044(18) -0.004(2)
O1G 0.045(3) 0.044(3) 0.019(2) -0.0102(18) 0.0054(19) -0.010(2)
O1H 0.038(3) 0.046(3) 0.039(3) 0.007(2) 0.025(2) -0.012(2)
O1I 0.032(2) 0.0169(18) 0.045(3) -0.0020(17) 0.013(2) 0.0042(16)
O1J 0.037(3) 0.034(2) 0.041(3) -0.0076(19) 0.025(2) 0.0065(19)
O1K 0.048(3) 0.024(2) 0.030(2) 0.0176(17) 0.013(2) -0.0009(19)
O1L 0.022(2) 0.038(2) 0.029(2) -0.0094(17) 0.0098(17) -0.0120(17)
O1M 0.028(2) 0.0183(19) 0.046(3) 0.0020(17) 0.010(2) -0.0073(16)
O2A 0.028(2) 0.037(2) 0.023(2) -0.0150(17) 0.0093(17) -0.0073(18)
O2B 0.029(2) 0.050(3) 0.038(3) 0.027(2) 0.000(2) 0.000(2)
O2C 0.052(3) 0.034(3) 0.040(3) -0.007(2) 0.017(2) -0.024(2)
O2D 0.038(3) 0.050(3) 0.029(2) 0.008(2) 0.003(2) 0.027(2)
O2E 0.042(3) 0.035(2) 0.023(2) 0.0012(18) 0.0005(19) -0.023(2)
O2F 0.052(3) 0.030(2) 0.040(3) -0.017(2) 0.013(2) -0.010(2)
O2G 0.029(2) 0.050(3) 0.0237(19) -0.0056(18) 0.0141(18) -0.021(2)
O2H 0.035(2) 0.061(3) 0.023(2) 0.002(2) 0.0184(18) 0.004(2)
O2I 0.065(4) 0.033(3) 0.042(3) 0.025(2) 0.029(3) 0.024(2)
O2J 0.027(2) 0.058(3) 0.026(2) -0.009(2) 0.0135(19) 0.004(2)
O2K 0.077(5) 0.034(3) 0.063(4) 0.012(3) 0.026(4) 0.035(3)
O2L 0.0198(18) 0.067(4) 0.035(2) -0.004(2) 0.0195(18) -0.006(2)
O3A 0.0262(19) 0.032(2) 0.0231(18) 0.0040(17) 0.0000(14) -0.0005(19)
O3B 0.045(3) 0.0187(17) 0.052(3) 0.0018(19) 0.021(2) -0.003(2)
O3C 0.029(2) 0.039(2) 0.032(2) 0.0027(18) 0.0134(19) 0.0125(19)
O3D 0.031(3) 0.048(3) 0.036(2) -0.011(2) 0.018(2) -0.022(2)
O3E 0.041(3) 0.035(2) 0.0202(19) 0.0098(16) 0.0173(18) 0.0010(19)
O3F 0.058(3) 0.039(3) 0.038(3) -0.019(2) 0.032(3) -0.014(2)
O4A 0.0186(17) 0.047(3) 0.026(2) -0.0094(18) 0.0068(15) 0.0008(18)
O4B 0.064(4) 0.021(2) 0.095(5) -0.010(3) 0.056(4) 0.002(2)
O4C 0.024(2) 0.072(4) 0.0152(17) 0.0023(19) 0.0059(15) -0.015(2)
O4D 0.070(4) 0.041(3) 0.023(2) 0.0027(19) 0.011(2) -0.035(3)
C1A 0.061(8) 0.042(6) 0.045(6) 0.012(5) 0.024(6) -0.007(5)
C1B 0.061(8) 0.038(6) 0.062(7) -0.005(5) 0.032(7) 0.006(5)
C1C 0.035(5) 0.053(7) 0.044(6) 0.000 0.001(4) 0.000
C1D 0.064(7) 0.058(7) 0.037(5) -0.002(5) 0.033(5) -0.003(6)

loop_
_atom_type_symbol
_atom_type_description
_atom_type_scat_dispersion_real
_atom_type_scat_dispersion_imag
_atom_type_scat_source
O O 0.0106 0.0060 'International Tables Vol C Tables 4.2.6.8 and 6.1.1.4'
Si Si 0.0817 0.0704 'International Tables Vol C Tables 4.2.6.8 and 6.1.1.4'
C C 0.0033 0.0016 'International Tables Vol C Tables 4.2.6.8 and 6.1.1.4'
Na Na 0.0362 0.0249 'International Tables Vol C Tables 4.2.6.8 and 6.1.1.4'

loop_
_geom_angle_atom_site_label_1
_geom_angle_atom_site_label_2
_geom_angle_atom_site_label_3
_geom_angle
_geom_angle_site_symmetry_1
_geom_angle_site_symmetry_3
O1C Si1A O1K 110.1(3) . 1_565
O1C Si1A O2L 110.9(3) . 1_465
O1C Si1A O3A 109.0(3) . .
O1C Si1A C1A 172.4(2) . 1_565
O1C Si1A C1B 69.97(19) . 3_554
O1K Si1A O3A 109.0(3) 1_565 .
O1K Si1A C1A 74.74(18) 1_565 1_565
O1K Si1A C1B 178.61(19) 1_565 3_554
O2L Si1A O1K 109.7(3) 1_465 1_565
O2L Si1A O3A 108.1(3) 1_465 .
O2L Si1A C1A 61.59(19) 1_465 1_565
O2L Si1A C1B 69.1(2) 1_465 3_554
O3A Si1A C1A 74.04(17) . 1_565
O3A Si1A C1B 72.17(16) . 3_554
C1B Si1A C1A 105.09(3) 3_554 1_565
O1A Si1B O2B 109.8(2) . 7_655
O1A Si1B O3F 109.9(2) . .
O1A Si1B C1A 162.9(2) . .
O1A Si1B C1C 61.7(2) . 7_655
O1M Si1B O1A 109.0(3) . .
O1M Si1B O2B 107.1(3) . 7_655
O1M Si1B O3F 110.4(3) . .
O1M Si1B C1A 87.70(17) . .
O1M Si1B C1C 170.21(19) . 7_655
O2B Si1B C1A 59.68(18) 7_655 .
O2B Si1B C1C 80.0(2) 7_655 7_655
O3F Si1B O2B 110.5(3) . 7_655
O3F Si1B C1A 65.9(2) . .
O3F Si1B C1C 72.21(18) . 7_655
C1C Si1B C1A 101.84(7) 7_655 .
O1B Si1C O2A 110.30(19) . .
O1B Si1C C1B 165.8(2) . 3_554
O1B Si1C C1C 62.8(2) . 7_655
O1I Si1C O1B 109.1(3) . .
O1I Si1C O2A 108.6(3) . .
O1I Si1C O3E 110.9(2) . .
O1I Si1C C1B 82.66(17) . 3_554
O1I Si1C C1C 171.89(18) . 7_655
O2A Si1C C1B 57.06(14) . 3_554
O2A Si1C C1C 74.62(18) . 7_655
O3E Si1C O1B 109.7(2) . .
O3E Si1C O2A 108.2(2) . .
O3E Si1C C1B 71.74(18) . 3_554
O3E Si1C C1C 74.35(17) . 7_655
C1C Si1C C1B 105.12(7) 7_655 3_554
O1E Si1D C1A 176.27(17) . 1_655
O1E Si1D C1D 84.34(16) . 1_655
O1K Si1D O1E 108.8(2) 7_655 .
O1K Si1D O2E 109.7(3) 7_655 .
O1K Si1D C1A 68.80(18) 7_655 1_655
O1K Si1D C1D 163.5(2) 7_655 1_655
O2E Si1D O1E 107.6(2) . .
O2E Si1D C1A 76.07(16) . 1_655
O2E Si1D C1D 55.49(19) . 1_655
O3C Si1D O1E 110.5(2) 7_755 .
O3C Si1D O1K 109.8(3) 7_755 7_655
O3C Si1D O2E 110.3(3) 7_755 .
O3C Si1D C1A 68.29(17) 7_755 1_655
O3C Si1D C1D 73.00(18) 7_755 1_655
C1A Si1D C1D 98.50(3) 1_655 1_655
O1C Si1E O1E 109.5(3) 7_665 5_766
O1C Si1E O2D 109.2(3) 7_665 7_665
O1C Si1E O3D 109.4(3) 7_665 1_655
O1C Si1E C1B 65.38(19) 7_665 3_654
O1C Si1E C1D 164.2(2) 7_665 1_665
O1E Si1E O3D 110.8(3) 5_766 1_655
O1E Si1E C1B 173.70(16) 5_766 3_654
O1E Si1E C1D 85.67(16) 5_766 1_665
O2D Si1E O1E 107.2(2) 7_665 5_766
O2D Si1E O3D 110.8(3) 7_665 1_655
O2D Si1E C1B 78.39(18) 7_665 3_654
O2D Si1E C1D 60.2(2) 7_665 1_665
O3D Si1E C1B 68.98(18) 1_655 3_654
O3D Si1E C1D 67.57(18) 1_655 1_665
C1B Si1E C1D 99.80(3) 3_654 1_665
O1D Si1F O2G 109.0(3) . 5_666
O1D Si1F C1C 81.0(2) . 5_666
O1D Si1F C1D 175.0(2) . 1_565
O1G Si1F O1D 108.4(3) . .
O1G Si1F O2G 108.9(2) . 5_666
O1G Si1F C1C 165.26(19) . 5_666
O1G Si1F C1D 66.7(2) . 1_565
O2G Si1F C1C 56.53(18) 5_666 5_666
O2G Si1F C1D 72.83(19) 5_666 1_565
O3B Si1F O1D 109.7(3) 1_565 .
O3B Si1F O1G 110.9(3) 1_565 .
O3B Si1F O2G 109.8(3) 1_565 5_666
O3B Si1F C1C 75.1(3) 1_565 5_666
O3B Si1F C1D 73.4(2) 1_565 1_565
C1C Si1F C1D 103.71(8) 5_666 1_565
O1F Si1G C1C 162.56(18) 4_545 5_656
O1F Si1G C1D 63.71(18) 4_545 .
O1L Si1G O1F 108.5(3) . 4_545
O1L Si1G C1C 87.94(18) . 5_656
O1L Si1G C1D 171.83(17) . .
O2J Si1G O1F 110.0(3) 3_545 4_545
O2J Si1G O1L 107.8(2) 3_545 .
O2J Si1G O3B 111.2(3) 3_545 .
O2J Si1G C1C 57.6(2) 3_545 5_656
O2J Si1G C1D 78.03(19) 3_545 .
O3B Si1G O1F 109.0(3) . 4_545
O3B Si1G O1L 110.3(3) . .
O3B Si1G C1C 69.0(3) . 5_656
O3B Si1G C1D 71.8(2) . .
C1C Si1G C1D 100.10(7) 5_656 .
O1D Si1H C1A 175.0(2) 4_545 .
O1D Si1H C1C 74.5(2) 4_545 7_655
O1H Si1H O1D 107.0(3) . 4_545
O1H Si1H C1A 78.0(2) . .
O1H Si1H C1C 178.5(2) . 7_655
O2K Si1H O1D 109.9(4) 7_655 4_545
O2K Si1H O1H 108.7(3) 7_655 .
O2K Si1H C1A 68.8(3) 7_655 .
O2K Si1H C1C 70.6(3) 7_655 7_655
O3F Si1H O1D 110.6(3) . 4_545
O3F Si1H O1H 110.0(3) . .
O3F Si1H O2K 110.6(3) . 7_655
O3F Si1H C1A 66.1(2) . .
O3F Si1H C1C 69.3(2) . 7_655
C1A Si1H C1C 100.58(4) . 7_655
O1J Si1I O1L 106.8(3) . 4
O1J Si1I C1B 75.7(2) . 3_554
O1J Si1I C1C 169.7(2) . 7_655
O1L Si1I C1B 177.17(18) 4 3_554
O1L Si1I C1C 80.35(16) 4 7_655
O2C Si1I O1J 107.7(3) 7_665 .
O2C Si1I O1L 110.4(3) 7_665 4
O2C Si1I O3E 111.2(3) 7_665 .
O2C Si1I C1B 67.3(2) 7_665 3_554
O2C Si1I C1C 75.7(2) 7_665 7_655
O3E Si1I O1J 109.6(3) . .
O3E Si1I O1L 110.9(2) . 4
O3E Si1I C1B 69.10(18) . 3_554
O3E Si1I C1C 60.3(2) . 7_655
C1B Si1I C1C 97.36(4) 3_554 7_655
O1I Si1J C1A 173.76(18) . 1_565
O1I Si1J C1B 77.77(17) . 3_554
O1M Si1J O1I 105.8(2) 1_565 .
O1M Si1J C1A 79.63(17) 1_565 1_565
O1M Si1J C1B 175.99(18) 1_565 3_554
O2H Si1J O1I 108.1(3) . .
O2H Si1J O1M 108.6(3) . 1_565
O2H Si1J C1A 72.33(19) . 1_565
O2H Si1J C1B 71.5(2) . 3_554
O3A Si1J O1I 111.5(3) . .
O3A Si1J O1M 111.6(2) . 1_565
O3A Si1J O2H 111.0(3) . .
O3A Si1J C1A 63.06(17) . 1_565
O3A Si1J C1B 65.05(16) . 3_554
C1B Si1J C1A 96.69(3) 3_554 1_565
O1G Si1K C1B 175.20(19) . 3_554
O1G Si1K C1D 73.8(2) . 1_565
O1J Si1K O1G 109.3(3) . .
O1J Si1K O2I 109.4(3) . .
O1J Si1K C1B 74.2(2) . 3_554
O1J Si1K C1D 168.34(19) . 1_565
O2I Si1K O1G 108.1(3) . .
O2I Si1K C1B 73.2(2) . 3_554
O2I Si1K C1D 59.34(16) . 1_565
O3D Si1K O1G 108.5(3) . .
O3D Si1K O1J 111.2(3) . .
O3D Si1K O2I 110.3(3) . .
O3D Si1K C1B 66.86(18) . 3_554
O3D Si1K C1D 77.47(18) . 1_565
C1D Si1K C1B 103.43(3) 1_565 3_554
O1F Si1L O1H 108.8(3) 4_545 .
O1F Si1L O2F 110.5(3) 4_545 .
O1F Si1L O3C 109.7(2) 4_545 7_655
O1F Si1L C1A 169.6(2) 4_545 .
O1F Si1L C1D 67.60(19) 4_545 .
O1H Si1L O2F 109.8(3) . .
O1H Si1L O3C 110.0(3) . 7_655
O1H Si1L C1A 79.27(19) . .
O1H Si1L C1D 170.6(2) . .
O2F Si1L O3C 108.1(3) . 7_655
O2F Si1L C1A 59.8(2) . .
O2F Si1L C1D 65.04(19) . .
O3C Si1L C1A 72.41(17) 7_655 .
O3C Si1L C1D 79.33(18) 7_655 .
C1D Si1L C1A 103.38(3) . .
O2C Si2A O4C 108.8(3) . .
O2C Si2A C1A 169.08(17) . 1_665
O2C Si2A C1B 74.1(2) . 3_654
O2C Si2A C1C 86.9(2) . 1_565
O2K Si2A O2C 109.4(4) 1_565 .
O2K Si2A O2L 107.8(3) 1_565 1_565
O2K Si2A O4C 111.4(3) 1_565 .
O2K Si2A C1A 71.1(3) 1_565 1_665
O2K Si2A C1B 176.5(3) 1_565 3_654
O2K Si2A C1C 74.7(3) 1_565 1_565
O2L Si2A O2C 109.5(3) 1_565 .
O2L Si2A O4C 109.9(2) 1_565 .
O2L Si2A C1A 60.85(19) 1_565 1_665
O2L Si2A C1B 70.7(2) 1_565 3_654
O2L Si2A C1C 160.7(2) 1_565 1_565
O4C Si2A C1A 80.45(19) . 1_665
O4C Si2A C1B 66.7(2) . 3_654
O4C Si2A C1C 53.29(17) . 1_565
C1A Si2A C1C 103.59(14) 1_665 1_565
C1B Si2A C1A 105.53(3) 3_654 1_665
C1B Si2A C1C 105.67(14) 3_654 1_565
O2A Si2B C1B 58.23(15) . 3_554
O2A Si2B C1C 74.5(2) . 7_655
O2A Si2B C1D 162.58(16) . 3_554
O2D Si2B O2A 111.6(3) . .
O2D Si2B O2J 108.8(3) . .
O2D Si2B C1B 81.81(17) . 3_554
O2D Si2B C1C 172.34(18) . 7_655
O2D Si2B C1D 68.8(2) . 3_554
O2J Si2B O2A 109.9(2) . .
O2J Si2B C1B 167.11(18) . 3_554
O2J Si2B C1C 64.07(19) . 7_655
O2J Si2B C1D 85.59(18) . 3_554
O4D Si2B O2A 110.1(2) 7_665 .
O4D Si2B O2D 107.6(3) 7_665 .
O4D Si2B O2J 108.8(3) 7_665 .
O4D Si2B C1B 73.7(2) 7_665 3_554
O4D Si2B C1C 73.6(3) 7_665 7_655
O4D Si2B C1D 55.41(17) 7_665 3_554
C1C Si2B C1B 105.67(3) 7_655 3_554
C1D Si2B C1B 105.54(3) 3_554 3_554
C1D Si2B C1C 106.95(14) 3_554 7_655
O2B Si2C O2E 109.3(3) . .
O2B Si2C O2G 111.4(3) . .
O2B Si2C O4B 107.3(3) . .
O2B Si2C C1A 66.96(19) . 1_655
O2B Si2C C1C 83.1(2) . .
O2B Si2C C1D 171.1(2) . 1_655
O2E Si2C C1A 86.29(17) . 1_655
O2E Si2C C1C 164.88(18) . .
O2E Si2C C1D 63.06(18) . 1_655
O2G Si2C O2E 110.2(2) . .
O2G Si2C C1A 162.20(17) . 1_655
O2G Si2C C1C 55.75(16) . .
O2G Si2C C1D 76.4(2) . 1_655
O4B Si2C O2E 107.4(3) . .
O4B Si2C O2G 111.1(3) . .
O4B Si2C C1A 55.51(19) . 1_655
O4B Si2C C1C 75.9(3) . .
O4B Si2C C1D 72.5(3) . 1_655
C1A Si2C C1C 107.05(3) 1_655 .
C1A Si2C C1D 106.95(3) 1_655 1_655
C1C Si2C C1D 105.23(13) . 1_655
O2F Si2D O2H 111.4(3) . 1_545
O2F Si2D O4A 107.9(3) . 1_545
O2F Si2D C1A 62.5(2) . .
O2F Si2D C1B 162.4(2) . 3_544
O2F Si2D C1D 68.23(19) . .
O2H Si2D C1A 84.50(19) 1_545 .
O2H Si2D C1B 78.3(2) 1_545 3_544
O2H Si2D C1D 166.3(2) 1_545 .
O2I Si2D O2F 108.6(3) 1_545 .
O2I Si2D O2H 111.5(3) 1_545 1_545
O2I Si2D O4A 109.7(3) 1_545 1_545
O2I Si2D C1A 164.00(18) 1_545 .
O2I Si2D C1B 79.7(2) 1_545 3_544
O2I Si2D C1D 57.63(17) 1_545 .
O4A Si2D O2H 107.7(2) 1_545 1_545
O4A Si2D C1A 64.03(19) 1_545 .
O4A Si2D C1B 54.54(17) 1_545 3_544
O4A Si2D C1D 84.93(15) 1_545 .
C1A Si2D C1B 105.44(3) . 3_544
C1D Si2D C1A 106.45(3) . .
C1D Si2D C1B 105.92(3) . 3_544
O4A Si3 C1A 68.07(19) 1_655 1_665
O4A Si3 C1B 60.57(17) 1_655 3_654
O4A Si3 C1C 167.24(17) 1_655 1_565
O4A Si3 C1D 84.40(16) 1_655 1_665
O4B Si3 O4A 107.8(3) 1_565 1_655
O4B Si3 O4C 110.2(4) 1_565 .
O4B Si3 O4D 110.4(3) 1_565 .
O4B Si3 C1A 56.61(18) 1_565 1_665
O4B Si3 C1B 166.90(19) 1_565 3_654
O4B Si3 C1C 79.4(3) 1_565 1_565
O4B Si3 C1D 74.1(3) 1_565 1_665
O4C Si3 O4A 108.4(2) . 1_655
O4C Si3 O4D 110.0(3) . .
O4C Si3 C1A 86.41(18) . 1_665
O4C Si3 C1B 70.6(2) . 3_654
O4C Si3 C1C 58.89(16) . 1_565
O4C Si3 C1D 163.54(16) . 1_665
O4D Si3 O4A 109.9(3) . 1_655
O4D Si3 C1A 162.68(19) . 1_665
O4D Si3 C1B 80.7(2) . 3_654
O4D Si3 C1C 76.1(3) . 1_565
O4D Si3 C1D 54.61(18) . 1_665
C1A Si3 C1C 109.61(16) 1_665 1_565
C1A Si3 C1D 108.43(3) 1_665 1_665
C1B Si3 C1A 111.01(3) 3_654 1_665
C1B Si3 C1C 110.85(16) 3_654 1_565
C1B Si3 C1D 108.91(3) 3_654 1_665
C1C Si3 C1D 107.94(2) 1_565 1_665
Si1B O1A Si1B 165.5(5) 2 .
Si1B O1A C1C 97.3(2) . 7_655
Si1B O1A C1C 97.3(2) 2 7_655
Si1C O1B Si1C 169.4(5) 2 .
Si1C O1B C1C 95.3(2) . 7_655
Si1C O1B C1C 95.3(2) 2 7_655
Si1A O1C Si1E 175.8(5) . 7_665
Si1A O1C C1B 88.49(19) . 3_554
Si1E O1C C1B 93.9(2) 7_665 3_554
Si1F O1D Si1H 162.4(4) . 4
Si1F O1D C1C 77.8(2) . 5_666
Si1H O1D C1C 84.8(2) 4 5_666
Si1E O1E Si1D 150.2(3) 5_766 .
Si1G O1F C1D 95.54(19) 4 4
Si1L O1F Si1G 172.8(3) 4 4
Si1L O1F C1D 91.1(2) 4 4
Si1F O1G Si1K 163.9(4) . .
Si1F O1G C1D 92.1(2) . 1_565
Si1K O1G C1D 84.2(2) . 1_565
Si1H O1H Si1L 159.9(4) . .
Si1H O1H C1A 81.2(2) . .
Si1L O1H C1A 79.8(2) . .
Si1C O1I Si1J 158.4(3) . .
Si1C O1I C1B 76.79(17) . 3_554
Si1J O1I C1B 81.65(17) . 3_554
Si1I O1J C1B 83.5(2) . 3_554
Si1K O1J Si1I 160.1(4) . .
Si1K O1J C1B 85.3(2) . 3_554
Si1A O1K Si1D 166.3(4) 1_545 7_655
Si1A O1K C1A 83.85(17) 1_545 .
Si1D O1K C1A 90.5(2) 7_655 .
Si1G O1L Si1I 151.7(3) . 4_545
Si1B O1M Si1J 152.5(3) . 1_545
Si1B O1M C1A 72.28(16) . .
Si1J O1M C1A 80.42(17) 1_545 .
Si1C O2A C1B 102.02(16) . 3_554
Si1C O2A C1C 83.5(2) . 7_655
Si2B O2A Si1C 157.2(3) . .
Si2B O2A C1B 100.77(18) . 3_554
Si2B O2A C1C 83.85(19) . 7_655
C1B O2A C1C 120.67(14) 3_554 7_655
Si1B O2B C1A 99.5(2) 7_655 1_655
Si1B O2B C1C 79.1(2) 7_655 .
Si2C O2B Si1B 155.0(4) . 7_655
Si2C O2B C1A 90.8(2) . 1_655
Si2C O2B C1C 75.9(2) . .
C1A O2B C1C 111.39(15) 1_655 .
Si1I O2C C1B 91.9(2) 7_665 3_654
Si1I O2C C1C 84.5(2) 7_665 1_565
Si2A O2C Si1I 155.0(3) . 7_665
Si2A O2C C1B 84.1(2) . 3_654
Si2A O2C C1C 72.7(2) . 1_565
C1B O2C C1C 104.57(13) 3_654 1_565
Si1E O2D C1B 80.90(17) 7_665 3_554
Si1E O2D C1D 99.4(2) 7_665 3_554
Si2B O2D Si1E 158.2(3) . 7_665
Si2B O2D C1B 77.36(17) . 3_554
Si2B O2D C1D 89.4(2) . 3_554
C1D O2D C1B 109.59(13) 3_554 3_554
Si1D O2E C1A 83.24(16) . 1_655
Si1D O2E C1D 104.6(2) . 1_655
Si2C O2E Si1D 153.0(3) . .
Si2C O2E C1A 72.58(16) . 1_655
Si2C O2E C1D 95.5(2) . 1_655
C1D O2E C1A 111.79(13) 1_655 1_655
Si1L O2F C1A 99.2(2) . .
Si1L O2F C1D 93.58(19) . .
Si2D O2F Si1L 159.3(4) . .
Si2D O2F C1A 95.9(2) . .
Si2D O2F C1D 89.9(2) . .
C1D O2F C1A 123.27(15) . .
Si1F O2G C1C 101.94(19) 5_666 .
Si1F O2G C1D 85.94(19) 5_666 1_655
Si2C O2G Si1F 154.7(3) . 5_666
Si2C O2G C1C 103.37(19) . .
Si2C O2G C1D 82.4(2) . 1_655
C1C O2G C1D 120.3(2) . 1_655
Si1J O2H C1A 87.6(2) . 1_565
Si1J O2H C1B 87.9(2) . 3_554
Si2D O2H Si1J 155.5(4) 1_565 .
Si2D O2H C1A 74.54(18) 1_565 1_565
Si2D O2H C1B 80.4(2) 1_565 3_554
C1B O2H C1A 103.53(11) 3_554 1_565
Si1K O2I C1B 86.1(2) . 3_554
Si1K O2I C1D 98.68(18) . 1_565
Si2D O2I Si1K 159.3(3) 1_565 .
Si2D O2I C1B 79.3(2) 1_565 3_554
Si2D O2I C1D 101.1(2) 1_565 1_565
C1D O2I C1B 117.72(16) 1_565 3_554
Si1G O2J Si2B 153.7(3) 3_554 .
Si1G O2J C1C 102.0(2) 3_554 7_655
Si1G O2J C1D 81.31(19) 3_554 3_554
Si2B O2J C1C 94.1(2) . 7_655
Si2B O2J C1D 73.45(18) . 3_554
C1C O2J C1D 111.54(18) 7_655 3_554
Si1H O2K C1A 90.2(3) 7_655 1_655
Si1H O2K C1C 88.7(3) 7_655 .
Si2A O2K Si1H 171.6(4) 1_545 7_655
Si2A O2K C1A 87.8(3) 1_545 1_655
Si2A O2K C1C 84.4(3) 1_545 .
C1A O2K C1C 110.22(16) 1_655 .
Si1A O2L C1A 97.1(2) 1_645 1_655
Si1A O2L C1B 89.4(2) 1_645 3_644
Si2A O2L Si1A 164.0(4) 1_545 1_645
Si2A O2L C1A 97.9(2) 1_545 1_655
Si2A O2L C1B 87.4(2) 1_545 3_644
C1A O2L C1B 121.37(13) 1_655 3_644
Si1A O3A C1A 84.40(17) . 1_565
Si1A O3A C1B 86.16(17) . 3_554
Si1J O3A Si1A 178.1(3) . .
Si1J O3A C1A 97.06(19) . 1_565
Si1J O3A C1B 94.39(18) . 3_554
C1B O3A C1A 111.55(11) 3_554 1_565
Si1F O3B Si1G 168.5(4) 1_545 .
Si1F O3B C1C 83.4(3) 1_545 5_656
Si1F O3B C1D 85.7(2) 1_545 .
Si1G O3B C1C 90.1(3) . 5_656
Si1G O3B C1D 87.4(2) . .
C1C O3B C1D 108.87(11) 5_656 .
Si1D O3C Si1L 164.4(4) 7_755 7_655
Si1D O3C C1A 91.07(19) 7_755 1_655
Si1D O3C C1D 86.63(19) 7_755 3_654
Si1L O3C C1A 86.15(17) 7_655 1_655
Si1L O3C C1D 79.48(18) 7_655 3_654
C1A O3C C1D 106.78(11) 1_655 3_654
Si1E O3D C1B 90.2(2) 1_455 3_554
Si1E O3D C1D 91.93(19) 1_455 1_565
Si1K O3D Si1E 172.6(4) . 1_455
Si1K O3D C1B 92.45(18) . 3_554
Si1K O3D C1D 80.62(18) . 1_565
C1B O3D C1D 110.83(13) 3_554 1_565
Si1C O3E C1B 86.89(19) . 3_554
Si1C O3E C1C 83.75(19) . 7_655
Si1I O3E Si1C 175.7(3) . .
Si1I O3E C1B 90.10(18) . 3_554
Si1I O3E C1C 100.2(2) . 7_655
C1C O3E C1B 111.65(12) 7_655 3_554
Si1B O3F C1A 93.1(2) . .
Si1B O3F C1C 86.6(2) . 7_655
Si1H O3F Si1B 173.9(4) . .
Si1H O3F C1A 92.9(2) . .
Si1H O3F C1C 90.0(2) . 7_655
C1A O3F C1C 112.45(15) . 7_655
Si2D O4A Si3 147.3(3) 1_565 1_455
Si2D O4A C1A 94.2(2) 1_565 1_565
Si2D O4A C1B 104.5(2) 1_565 3_554
Si2D O4A C1D 74.02(15) 1_565 1_565
Si3 O4A C1A 89.4(2) 1_455 1_565
Si3 O4A C1B 96.87(19) 1_455 3_554
Si3 O4A C1D 74.45(15) 1_455 1_565
C1A O4A C1D 111.40(10) 1_565 1_565
C1B O4A C1A 131.86(12) 3_554 1_565
C1B O4A C1D 116.26(12) 3_554 1_565
Si2C O4B C1A 102.9(2) . 1_655
Si2C O4B C1C 82.7(3) . .
Si2C O4B C1D 86.1(3) . 1_655
Si3 O4B Si2C 154.8(4) 1_545 .
Si3 O4B C1A 101.6(2) 1_545 1_655
Si3 O4B C1C 78.9(3) 1_545 .
Si3 O4B C1D 84.3(3) 1_545 1_655
C1A O4B C1C 123.4(2) 1_655 .
C1A O4B C1D 125.93(19) 1_655 1_655
C1D O4B C1C 110.56(14) 1_655 .
Si2A O4C C1A 78.60(18) . 1_665
Si2A O4C C1B 91.5(2) . 3_654
Si2A O4C C1C 106.3(2) . 1_565
Si3 O4C Si2A 147.8(3) . .
Si3 O4C C1A 72.22(18) . 1_665
Si3 O4C C1B 86.7(2) . 3_654
Si3 O4C C1C 99.06(18) . 1_565
C1B O4C C1A 111.44(10) 3_654 1_665
C1C O4C C1A 116.9(2) 1_565 1_665
C1C O4C C1B 130.7(2) 1_565 3_654
Si2B O4D Si3 152.1(3) 7_665 .
Si2B O4D C1B 84.9(2) 7_665 3_654
Si2B O4D C1C 84.6(3) 7_665 1_565
Si2B O4D C1D 103.21(19) 7_665 1_665
Si3 O4D C1B 77.5(2) . 3_654
Si3 O4D C1C 82.0(3) . 1_565
Si3 O4D C1D 104.5(2) . 1_665
C1C O4D C1B 111.62(14) 1_565 3_654
C1D O4D C1B 123.02(17) 1_665 3_654
C1D O4D C1C 125.19(19) 1_665 1_565
O2B C1A Si3 120.53(8) 1_455 7_665
O2B C1A Si3 59.47(8) 7_655 7_665
O2B C1A O2B 180.0 7_655 1_455
O2B C1A O2F 92.42(10) 1_455 7
O2B C1A O2F 87.58(10) 7_655 7
O2B C1A O2F 87.58(10) 1_455 .
O2B C1A O2F 92.42(10) 7_655 .
O2B C1A O2K 66.41(12) 7_655 7_655
O2B C1A O2K 66.41(12) 1_455 1_455
O2B C1A O2K 113.59(12) 1_455 7_655
O2B C1A O2K 113.59(12) 7_655 1_455
O2B C1A O2L 84.03(11) 1_455 7_655
O2B C1A O2L 95.97(11) 1_455 1_455
O2B C1A O2L 95.97(11) 7_655 7_655
O2B C1A O2L 84.03(11) 7_655 1_455
O2B C1A O3F 38.58(10) 1_455 7
O2B C1A O3F 141.42(10) 7_655 7
O2B C1A O3F 141.42(10) 1_455 .
O2B C1A O3F 38.58(10) 7_655 .
O2F C1A Si3 53.59(8) 7 7_665
O2F C1A Si3 126.41(8) . 7_665
O2F C1A O2F 180.0 . 7
O2F C1A O2K 71.29(11) . 7_655
O2F C1A O2K 108.71(11) 7 7_655
O2F C1A O2K 71.29(11) 7 1_455
O2F C1A O2K 108.71(11) . 1_455
O2F C1A O3F 62.00(11) 7 7
O2F C1A O3F 118.00(11) 7 .
O2F C1A O3F 62.00(11) . .
O2F C1A O3F 118.00(11) . 7
O2K C1A Si3 123.91(8) 1_455 7_665
O2K C1A Si3 56.09(8) 7_655 7_665
O2K C1A O2K 180.0 7_655 1_455
O2L C1A Si3 127.07(7) 1_455 7_665
O2L C1A Si3 52.93(7) 7_655 7_665
O2L C1A O2F 88.68(10) 1_455 .
O2L C1A O2F 91.32(10) 7_655 .
O2L C1A O2F 88.68(10) 7_655 7
O2L C1A O2F 91.32(10) 1_455 7
O2L C1A O2K 142.75(10) 1_455 7_655
O2L C1A O2K 142.75(10) 7_655 1_455
O2L C1A O2K 37.25(10) 1_455 1_455
O2L C1A O2K 37.25(10) 7_655 7_655
O2L C1A O2L 180.00(8) 7_655 1_455
O2L C1A O3F 105.75(10) 1_455 .
O2L C1A O3F 105.75(10) 7_655 7
O2L C1A O3F 74.25(10) 1_455 7
O2L C1A O3F 74.25(10) 7_655 .
O3F C1A Si3 69.74(8) . 7_665
O3F C1A Si3 110.26(8) 7 7_665
O3F C1A O2K 142.84(9) 7 7_655
O3F C1A O2K 37.16(9) . 7_655
O3F C1A O2K 37.16(9) 7 1_455
O3F C1A O2K 142.84(9) . 1_455
O3F C1A O3F 180.0 7 .
O4A C1A Si3 157.42(6) 1_545 7_665
O4A C1A Si3 22.58(6) 7_565 7_665
O4A C1A O2B 99.85(10) 1_545 7_655
O4A C1A O2B 99.85(10) 7_565 1_455
O4A C1A O2B 80.15(10) 1_545 1_455
O4A C1A O2B 80.15(10) 7_565 7_655
O4A C1A O2F 140.96(10) 1_545 7
O4A C1A O2F 39.04(10) 1_545 .
O4A C1A O2F 140.96(10) 7_565 .
O4A C1A O2F 39.04(10) 7_565 7
O4A C1A O2K 70.63(10) 7_565 7_655
O4A C1A O2K 109.37(10) 1_545 7_655
O4A C1A O2K 109.37(10) 7_565 1_455
O4A C1A O2K 70.63(10) 1_545 1_455
O4A C1A O2L 52.10(10) 7_565 7_655
O4A C1A O2L 52.10(10) 1_545 1_455
O4A C1A O2L 127.90(10) 7_565 1_455
O4A C1A O2L 127.90(10) 1_545 7_655
O4A C1A O3F 91.55(10) 7_565 .
O4A C1A O3F 91.55(10) 1_545 7
O4A C1A O3F 88.45(10) 7_565 7
O4A C1A O3F 88.45(10) 1_545 .
O4A C1A O4A 180.0 7_565 1_545
O4B C1A Si3 21.79(7) 7_655 7_665
O4B C1A Si3 158.21(7) 1_455 7_665
O4B C1A O2B 39.98(11) 1_455 1_455
O4B C1A O2B 39.98(11) 7_655 7_655
O4B C1A O2B 140.02(11) 7_655 1_455
O4B C1A O2B 140.02(11) 1_455 7_655
O4B C1A O2F 56.23(14) 1_455 .
O4B C1A O2F 123.77(14) 7_655 .
O4B C1A O2F 56.23(14) 7_655 7
O4B C1A O2F 123.77(14) 1_455 7
O4B C1A O2K 63.49(15) 7_655 7_655
O4B C1A O2K 63.49(15) 1_455 1_455
O4B C1A O2K 116.51(15) 1_455 7_655
O4B C1A O2K 116.51(15) 7_655 1_455
O4B C1A O2L 72.28(11) 7_655 7_655
O4B C1A O2L 107.72(11) 7_655 1_455
O4B C1A O2L 107.72(11) 1_455 7_655
O4B C1A O2L 72.28(11) 1_455 1_455
O4B C1A O3F 61.80(14) 7_655 .
O4B C1A O3F 118.20(14) 1_455 .
O4B C1A O3F 118.20(14) 7_655 7
O4B C1A O3F 61.80(14) 1_455 7
O4B C1A O4A 40.26(10) 7_655 7_565
O4B C1A O4A 139.74(10) 7_655 1_545
O4B C1A O4A 40.26(10) 1_455 1_545
O4B C1A O4A 139.74(10) 1_455 7_565
O4B C1A O4B 180.00(13) 7_655 1_455
O1C C1B O1C 180.0 5_566 3_545
O1C C1B O2C 55.96(10) 5_566 5_666
O1C C1B O2C 55.96(10) 3_545 3_445
O1C C1B O2C 124.04(10) 3_545 5_666
O1C C1B O2C 124.04(10) 5_566 3_445
O1C C1B O3A 143.06(9) 5_566 3_545
O1C C1B O3A 143.06(9) 3_545 5_566
O1C C1B O3A 36.94(9) 5_566 5_566
O1C C1B O3A 36.94(9) 3_545 3_545
O1C C1B O4D 110.18(9) 5_566 5_666
O1C C1B O4D 69.82(9) 3_545 5_666
O2A C1B O1C 58.97(11) 3_545 3_545
O2A C1B O1C 58.97(11) 5_566 5_566
O2A C1B O1C 121.03(11) 3_545 5_566
O2A C1B O1C 121.03(11) 5_566 3_545
O2A C1B O2A 180.0 5_566 3_545
O2A C1B O2C 65.45(10) 5_566 3_445
O2A C1B O2C 65.45(10) 3_545 5_666
O2A C1B O2C 114.55(10) 3_545 3_445
O2A C1B O2C 114.55(10) 5_566 5_666
O2A C1B O2L 90.17(10) 3_545 3_455
O2A C1B O2L 90.17(10) 5_566 5_656
O2A C1B O2L 89.83(9) 3_545 5_656
O2A C1B O2L 89.83(10) 5_566 3_455
O2A C1B O3A 59.35(10) 3_545 3_545
O2A C1B O3A 120.65(10) 3_545 5_566
O2A C1B O3A 59.35(10) 5_566 5_566
O2A C1B O3A 120.65(10) 5_566 3_545
O2A C1B O4C 53.48(10) 5_566 3_445
O2A C1B O4C 126.52(10) 3_545 3_445
O2A C1B O4C 126.52(10) 5_566 5_666
O2A C1B O4C 53.48(10) 3_545 5_666
O2A C1B O4D 37.79(9) 3_545 5_666
O2A C1B O4D 142.21(9) 5_566 5_666
O2C C1B O2C 180.0 5_666 3_445
O2C C1B O3A 73.18(9) 5_666 5_566
O2C C1B O3A 73.18(9) 3_445 3_545
O2C C1B O3A 106.82(9) 3_445 5_566
O2C C1B O3A 106.82(9) 5_666 3_545
O2C C1B O4D 109.14(10) 3_445 5_666
O2C C1B O4D 70.86(10) 5_666 5_666
O2L C1B O1C 37.61(9) 5_656 5_566
O2L C1B O1C 142.39(9) 5_656 3_545
O2L C1B O1C 37.61(9) 3_455 3_545
O2L C1B O1C 142.39(9) 3_455 5_566
O2L C1B O2C 37.18(9) 3_455 3_445
O2L C1B O2C 142.82(9) 3_455 5_666
O2L C1B O2C 142.82(9) 5_656 3_445
O2L C1B O2C 37.18(9) 5_656 5_666
O2L C1B O2L 180.0 5_656 3_455
O2L C1B O3A 36.80(8) 3_455 3_545
O2L C1B O3A 143.20(8) 5_656 3_545
O2L C1B O3A 143.20(8) 3_455 5_566
O2L C1B O3A 36.80(8) 5_656 5_566
O2L C1B O4D 107.40(9) 3_455 5_666
O2L C1B O4D 72.60(9) 5_656 5_666
O3A C1B O3A 180.00(7) 5_566 3_545
O3A C1B O4D 90.09(9) 3_545 5_666
O3A C1B O4D 89.91(9) 5_566 5_666
O4A C1B O1C 83.55(10) 3_545 3_545
O4A C1B O1C 83.55(10) 5_566 5_566
O4A C1B O1C 96.45(10) 3_545 5_566
O4A C1B O1C 96.45(10) 5_566 3_545
O4A C1B O2A 74.87(9) 5_566 3_545
O4A C1B O2A 105.13(10) 5_566 5_566
O4A C1B O2A 105.13(10) 3_545 3_545
O4A C1B O2A 74.87(9) 3_545 5_566
O4A C1B O2C 74.43(10) 5_566 5_666
O4A C1B O2C 105.57(10) 3_545 5_666
O4A C1B O2C 105.57(10) 5_566 3_445
O4A C1B O2C 74.43(10) 3_545 3_445
O4A C1B O2L 127.95(10) 5_566 3_455
O4A C1B O2L 127.95(10) 3_545 5_656
O4A C1B O2L 52.05(10) 5_566 5_656
O4A C1B O2L 52.05(10) 3_545 3_455
O4A C1B O3A 126.23(10) 5_566 3_545
O4A C1B O3A 53.77(10) 3_545 3_545
O4A C1B O3A 53.77(10) 5_566 5_566
O4A C1B O3A 126.23(10) 3_545 5_566
O4A C1B O4A 180.0 5_566 3_545
O4A C1B O4C 140.06(10) 5_566 3_445
O4A C1B O4C 39.94(10) 3_545 3_445
O4A C1B O4C 39.94(10) 5_566 5_666
O4A C1B O4C 140.06(10) 3_545 5_666
O4A C1B O4D 38.02(9) 5_566 5_666
O4A C1B O4D 141.98(9) 3_545 5_666
O4C C1B O1C 105.06(9) 5_666 3_545
O4C C1B O1C 74.94(9) 5_666 5_566
O4C C1B O1C 74.94(9) 3_445 3_545
O4C C1B O1C 105.06(9) 3_445 5_566
O4C C1B O2C 142.62(9) 5_666 3_445
O4C C1B O2C 37.38(9) 5_666 5_666
O4C C1B O2C 142.62(9) 3_445 5_666
O4C C1B O2C 37.38(9) 3_445 3_445
O4C C1B O2L 141.84(8) 5_666 3_455
O4C C1B O2L 38.16(8) 5_666 5_656
O4C C1B O2L 141.84(8) 3_445 5_656
O4C C1B O2L 38.16(8) 3_445 3_455
O4C C1B O3A 112.34(9) 3_445 5_566
O4C C1B O3A 112.34(9) 5_666 3_545
O4C C1B O3A 67.66(9) 3_445 3_545
O4C C1B O3A 67.66(9) 5_666 5_566
O4C C1B O4C 180.0 5_666 3_445
O4C C1B O4D 142.79(9) 3_445 5_666
O4C C1B O4D 37.21(9) 5_666 5_666
O1A C1C O2A 141.74(12) 7_655 8_655
O1A C1C O2A 141.74(13) 7_655 7_655
O1A C1C O3B 90.53(18) 7_655 6_655
O1A C1C O3E 141.85(12) 7_655 8_655
O1A C1C O3E 141.85(12) 7_655 7_655
O1A C1C O4D 105.75(19) 7_655 2_645
O1A C1C O4D 105.75(19) 7_655 1_545
O1B C1C O1A 180.0 7_655 7_655
O1B C1C O2A 38.26(12) 7_655 8_655
O1B C1C O2A 38.26(12) 7_655 7_655
O1B C1C O2J 56.15(17) 7_655 7_655
O1B C1C O2J 56.15(17) 7_655 8_655
O1B C1C O3B 89.47(18) 7_655 6_655
O1B C1C O3E 38.15(12) 7_655 7_655
O1B C1C O3E 38.15(12) 7_655 8_655
O1B C1C O4D 74.25(19) 7_655 2_645
O1B C1C O4D 74.25(19) 7_655 1_545
O2A C1C O2A 76.5(2) 8_655 7_655
O2A C1C O3B 75.10(14) 8_655 6_655
O2A C1C O3B 104.05(19) 7_655 6_655
O2G C1C O1A 59.98(19) 2_655 7_655
O2G C1C O1A 59.98(19) . 7_655
O2G C1C O1B 120.02(19) . 7_655
O2G C1C O1B 120.02(19) 2_655 7_655
O2G C1C O2A 142.29(18) 2_655 7_655
O2G C1C O2A 89.69(12) . 7_655
O2G C1C O2A 142.29(18) . 8_655
O2G C1C O2A 89.69(12) 2_655 8_655
O2G C1C O2G 120.0(4) 2_655 .
O2G C1C O2J 64.01(12) 2_655 8_655
O2G C1C O2J 174.5(3) . 8_655
O2G C1C O2J 64.01(12) . 7_655
O2G C1C O2J 174.5(3) 2_655 7_655
O2G C1C O3B 38.24(9) 2_655 6_655
O2G C1C O3B 142.6(3) . 6_655
O2G C1C O3E 120.89(15) . 7_655
O2G C1C O3E 105.87(12) . 8_655
O2G C1C O3E 105.87(12) 2_655 7_655
O2G C1C O3E 120.89(15) 2_655 8_655
O2G C1C O4D 55.33(11) 2_655 2_645
O2G C1C O4D 55.33(11) . 1_545
O2G C1C O4D 147.19(17) . 2_645
O2G C1C O4D 147.19(17) 2_655 1_545
O2J C1C O1A 123.85(17) 8_655 7_655
O2J C1C O1A 123.85(17) 7_655 7_655
O2J C1C O2A 85.2(2) 8_655 7_655
O2J C1C O2A 85.2(2) 7_655 8_655
O2J C1C O2A 37.76(12) 8_655 8_655
O2J C1C O2A 37.76(12) 7_655 7_655
O2J C1C O2J 112.3(3) 8_655 7_655
O2J C1C O3B 141.0(3) 7_655 6_655
O2J C1C O3B 38.03(10) 8_655 6_655
O2J C1C O3E 53.64(16) 8_655 7_655
O2J C1C O3E 53.64(16) 7_655 8_655
O2J C1C O3E 73.6(2) 7_655 7_655
O2J C1C O3E 73.6(2) 8_655 8_655
O2J C1C O4D 37.75(10) 8_655 2_645
O2J C1C O4D 119.2(3) 7_655 2_645
O2J C1C O4D 119.2(3) 8_655 1_545
O2J C1C O4D 37.75(10) 7_655 1_545
O3E C1C O2A 64.42(19) 7_655 8_655
O3E C1C O2A 64.42(19) 8_655 7_655
O3E C1C O2A 36.56(12) 8_655 8_655
O3E C1C O2A 36.56(12) 7_655 7_655
O3E C1C O3B 111.4(2) 8_655 6_655
O3E C1C O3B 67.66(12) 7_655 6_655
O3E C1C O3E 76.3(2) 8_655 7_655
O4C C1C O1A 94.8(2) 2_645 7_655
O4C C1C O1A 94.8(2) 1_545 7_655
O4C C1C O1B 85.2(2) 1_545 7_655
O4C C1C O1B 85.2(2) 2_645 7_655
O4C C1C O2A 52.33(14) 1_545 7_655
O4C C1C O2A 118.6(3) 1_545 8_655
O4C C1C O2A 52.33(14) 2_645 8_655
O4C C1C O2A 118.6(3) 2_645 7_655
O4C C1C O2G 109.75(15) 1_545 2_655
O4C C1C O2G 75.29(12) 2_645 2_655
O4C C1C O2G 75.29(12) 1_545 .
O4C C1C O2G 109.75(15) 2_645 .
O4C C1C O2J 100.02(18) 2_645 7_655
O4C C1C O2J 100.02(18) 1_545 8_655
O4C C1C O2J 74.49(14) 2_645 8_655
O4C C1C O2J 74.49(14) 1_545 7_655
O4C C1C O3B 94.04(10) 2_645 6_655
O4C C1C O3B 85.87(10) 1_545 6_655
O4C C1C O3E 116.7(3) 2_645 7_655
O4C C1C O3E 116.7(3) 1_545 8_655
O4C C1C O3E 54.40(15) 2_645 8_655
O4C C1C O3E 54.40(15) 1_545 7_655
O4C C1C O4C 170.4(4) 2_645 1_545
O4C C1C O4D 38.57(9) 2_645 2_645
O4C C1C O4D 137.4(2) 1_545 2_645
O4C C1C O4D 38.57(9) 1_545 1_545
O4C C1C O4D 137.4(2) 2_645 1_545
O4D C1C O2A 36.82(11) 1_545 7_655
O4D C1C O2A 112.0(3) 2_645 7_655
O4D C1C O2A 36.82(11) 2_645 8_655
O4D C1C O2A 112.0(3) 1_545 8_655
O4D C1C O3B 57.68(10) 2_645 6_655
O4D C1C O3B 121.99(13) 1_545 6_655
O4D C1C O3E 65.80(16) 2_645 8_655
O4D C1C O3E 65.80(16) 1_545 7_655
O4D C1C O3E 89.0(2) 2_645 7_655
O4D C1C O3E 89.0(2) 1_545 8_655
O4D C1C O4D 148.5(4) 2_645 1_545
O1F C1D O1F 180.0 8 4_545
O1F C1D O1G 115.36(11) 4_545 5_566
O1F C1D O1G 64.64(10) 8 5_566
O1F C1D O4B 84.42(10) 4_545 1_455
O1F C1D O4B 84.42(10) 8 5_656
O1F C1D O4B 95.58(10) 4_545 5_656
O1F C1D O4B 95.58(10) 8 1_455
O2D C1D O1F 125.66(10) 3_545 8
O2D C1D O1F 54.34(10) 3_545 4_545
O2D C1D O1F 54.34(10) 7 8
O2D C1D O1F 125.66(10) 7 4_545
O2D C1D O1G 73.47(10) 3_545 5_566
O2D C1D O1G 106.53(10) 7 5_566
O2D C1D O2D 180.0 7 3_545
O2D C1D O4B 102.39(10) 3_545 1_455
O2D C1D O4B 77.61(10) 7 1_455
O2D C1D O4B 102.39(10) 7 5_656
O2D C1D O4B 77.61(10) 3_545 5_656
O2E C1D O1F 107.60(10) 1_455 8
O2E C1D O1F 72.40(10) 5_656 8
O2E C1D O1F 72.40(10) 1_455 4_545
O2E C1D O1F 107.60(10) 5_656 4_545
O2E C1D O1G 127.83(10) 5_656 5_566
O2E C1D O1G 52.17(10) 1_455 5_566
O2E C1D O2D 113.17(10) 5_656 3_545
O2E C1D O2D 66.83(10) 5_656 7
O2E C1D O2D 113.17(10) 1_455 7
O2E C1D O2D 66.83(10) 1_455 3_545
O2E C1D O2E 180.0 5_656 1_455
O2E C1D O4B 142.94(10) 1_455 5_656
O2E C1D O4B 37.06(9) 5_656 5_656
O2E C1D O4B 37.06(9) 1_455 1_455
O2E C1D O4B 142.94(10) 5_656 1_455
O2F C1D O1F 141.88(10) 5_556 4_545
O2F C1D O1F 38.12(10) 5_556 8
O2F C1D O1F 141.88(10) . 8
O2F C1D O1F 38.12(10) . 4_545
O2F C1D O1G 69.04(11) 5_556 5_566
O2F C1D O1G 110.96(11) . 5_566
O2F C1D O2D 95.81(10) . 7
O2F C1D O2D 84.19(10) . 3_545
O2F C1D O2D 95.81(10) 5_556 3_545
O2F C1D O2D 84.19(10) 5_556 7
O2F C1D O2E 121.11(11) 5_556 1_455
O2F C1D O2E 58.90(11) . 1_455
O2F C1D O2E 58.89(11) 5_556 5_656
O2F C1D O2E 121.10(11) . 5_656
O2F C1D O2F 180.00(9) 5_556 .
O2F C1D O4B 129.01(11) . 5_656
O2F C1D O4B 50.99(11) 5_556 5_656
O2F C1D O4B 129.01(11) 5_556 1_455
O2F C1D O4B 50.99(11) . 1_455
O2I C1D O1F 120.14(12) 1_545 8
O2I C1D O1F 120.14(12) 5_566 4_545
O2I C1D O1F 59.86(12) 5_566 8
O2I C1D O1F 59.86(12) 1_545 4_545
O2I C1D O1G 38.46(10) 5_566 5_566
O2I C1D O1G 141.54(10) 1_545 5_566
O2I C1D O2D 114.20(12) 1_545 3_545
O2I C1D O2D 65.80(12) 1_545 7
O2I C1D O2D 114.20(13) 5_566 7
O2I C1D O2D 65.80(12) 5_566 3_545
O2I C1D O2E 94.50(10) 1_545 1_455
O2I C1D O2E 85.50(10) 5_566 1_455
O2I C1D O2E 85.50(10) 1_545 5_656
O2I C1D O2E 94.50(10) 5_566 5_656
O2I C1D O2F 39.12(11) 5_566 5_556
O2I C1D O2F 140.88(11) 5_566 .
O2I C1D O2F 39.12(11) 1_545 .
O2I C1D O2F 140.88(11) 1_545 5_556
O2I C1D O2I 180.0 5_566 1_545
O2I C1D O4B 70.21(10) 1_545 1_455
O2I C1D O4B 109.79(10) 1_545 5_656
O2I C1D O4B 70.21(10) 5_566 5_656
O2I C1D O4B 109.79(10) 5_566 1_455
O4B C1D O1G 71.34(9) 1_455 5_566
O4B C1D O1G 108.66(9) 5_656 5_566
O4B C1D O4B 180.00(11) 5_656 1_455
O4D C1D O1F 108.74(10) 5_666 8
O4D C1D O1F 108.74(10) 1_445 4_545
O4D C1D O1F 71.26(10) 5_666 4_545
O4D C1D O1F 71.26(10) 1_445 8
O4D C1D O1G 87.62(12) 1_445 5_566
O4D C1D O1G 92.38(12) 5_666 5_566
O4D C1D O2D 140.77(11) 1_445 3_545
O4D C1D O2D 39.23(11) 5_666 3_545
O4D C1D O2D 39.23(11) 1_445 7
O4D C1D O2D 140.77(11) 5_666 7
O4D C1D O2E 74.37(11) 1_445 1_455
O4D C1D O2E 74.37(11) 5_666 5_656
O4D C1D O2E 105.63(11) 5_666 1_455
O4D C1D O2E 105.63(11) 1_445 5_656
O4D C1D O2F 109.28(10) 1_445 5_556
O4D C1D O2F 70.71(10) 1_445 .
O4D C1D O2F 109.29(10) 5_666 .
O4D C1D O2F 70.72(10) 5_666 5_556
O4D C1D O2I 117.67(14) 5_666 1_545
O4D C1D O2I 62.33(14) 5_666 5_566
O4D C1D O2I 117.67(14) 1_445 5_566
O4D C1D O2I 62.33(14) 1_445 1_545
O4D C1D O4B 38.40(11) 1_445 1_455
O4D C1D O4B 38.40(11) 5_666 5_656
O4D C1D O4B 141.60(11) 5_666 1_455
O4D C1D O4B 141.60(11) 1_445 5_656
O4D C1D O4D 180.0 5_666 1_445
C2D C2A C2K 97(3) 8_655 .
C2E C2A C2D 109(3) 7_655 8_655
C2E C2A C2G 122(3) 7_655 5_666
C2E C2A C2K 64(2) 7_655 .
C2G C2A C2D 46(2) 5_666 8_655
C2G C2A C2K 70(3) 5_666 .
C2C C2B C2E 112(3) 6_566 2_565
C2C C2B C2J 44(2) 6_566 .
C2F C2B C2C 114(5) 2 6_566
C2F C2B C2E 24(3) 2 2_565
C2F C2B C2J 132(4) 2 .
C2J C2B C2E 112(3) . 2_565
C2B C2C C2F 24.8(18) 6_665 5_665
C2B C2C C2I 99(3) 6_665 6_655
C2B C2C C2K 80(3) 6_665 3_544
C2B C2C C2L 103(3) 6_665 3_544
C2F C2C C2L 79(3) 5_665 3_544
C2I C2C C2F 97(3) 6_655 5_665
C2I C2C C2K 85(3) 6_655 3_544
C2I C2C C2L 76(3) 6_655 3_544
C2J C2C C2B 78(4) 6_665 6_665
C2J C2C C2F 92(4) 6_665 5_665
C2J C2C C2I 43(3) 6_665 6_655
C2J C2C C2K 118(4) 6_665 3_544
C2J C2C C2L 118(4) 6_665 3_544
C2K C2C C2F 56(3) 3_544 5_665
C2K C2C C2L 24(2) 3_544 3_544
C2A C2D C2E 32.7(14) 8 2
C2A C2D C2I 107(3) 8 .
C2G C2D C2A 58(2) 4_545 8
C2G C2D C2E 76(3) 4_545 2
C2G C2D C2H 120(4) 4_545 .
C2G C2D C2I 78(3) 4_545 .
C2H C2D C2A 125(4) . 8
C2H C2D C2E 93(3) . 2
C2H C2D C2I 42(3) . .
C2I C2D C2E 86(2) . 2
C2A C2E C2B 118(3) 7_655 2_545
C2A C2E C2D 38.6(16) 7_655 2
C2A C2E C2K 73(3) 7_655 7_655
C2B C2E C2D 82.6(19) 2_545 2
C2B C2E C2K 75(3) 2_545 7_655
C2F C2E C2A 134(4) 1_545 7_655
C2F C2E C2B 22(3) 1_545 2_545
C2F C2E C2D 103(4) 1_545 2
C2F C2E C2K 72(4) 1_545 7_655
C2K C2E C2D 76(2) 7_655 2
C2B C2F C2C 41(3) 2 5_665
C2B C2F C2E 134(5) 2 1_565
C2B C2F C2K 101(4) 2 7_665
C2C C2F C2K 61(3) 5_665 7_665
C2E C2F C2C 121(4) 1_565 5_665
C2E C2F C2K 77(4) 1_565 7_665
C2A C2G C2H 90(2) 5_666 4
C2A C2G C2I 106(3) 5_666 4
C2A C2G C2K 68(2) 5_666 5_666
C2A C2G C2L 91(3) 5_666 5_666
C2D C2G C2A 76(3) 4 5_666
C2D C2G C2H 31(3) 4 4
C2D C2G C2I 59(3) 4 4
C2D C2G C2K 114(4) 4 5_666
C2D C2G C2L 125(4) 4 5_666
C2H C2G C2L 99(3) 4 5_666
C2I C2G C2H 27.8(18) 4 4
C2I C2G C2K 80(2) 4 5_666
C2I C2G C2L 76(2) 4 5_666
C2K C2G C2H 95(3) 5_666 4
C2K C2G C2L 23(2) 5_666 5_666
C2D C2H C2G 29(2) . 4_545
C2D C2H C2J 121(5) . 1_545
C2I C2H C2D 81(4) . .
C2I C2H C2G 52(3) . 4_545
C2I C2H C2J 56(4) . 1_545
C2J C2H C2G 96(3) 1_545 4_545
C2C C2I C2K 52(2) 6_556 8
C2D C2I C2C 126(3) . 6_556
C2D C2I C2K 85(3) . 8
C2G C2I C2C 108(3) 4_545 6_556
C2G C2I C2D 44(2) 4_545 .
C2G C2I C2K 55(2) 4_545 8
C2H C2I C2C 115(4) . 6_556
C2H C2I C2D 57(4) . .
C2H C2I C2G 100(4) . 4_545
C2H C2I C2J 75(4) . 1_545
C2H C2I C2K 122(4) . 8
C2J C2I C2C 44(3) 1_545 6_556
C2J C2I C2D 117(4) 1_545 .
C2J C2I C2G 136(4) 1_545 4_545
C2J C2I C2K 90(3) 1_545 8
C2C C2J C2B 59(3) 6_566 .
C2C C2J C2H 135(5) 6_566 1_565
C2C C2J C2I 92(4) 6_566 1_565
C2H C2J C2B 111(4) 1_565 .
C2I C2J C2B 115(4) 1_565 .
C2I C2J C2H 50(3) 1_565 1_565
C2A C2K C2E 43.1(19) . 7_655
C2A C2K C2F 70(3) . 7_665
C2A C2K C2I 69(2) . 8_655
C2C C2K C2A 101(3) 3 .
C2C C2K C2E 86(3) 3 7_655
C2C C2K C2F 63(3) 3 7_665
C2C C2K C2I 42.0(19) 3 8_655
C2F C2K C2E 30.0(19) 7_665 7_655
C2G C2K C2A 42.2(16) 5_666 .
C2G C2K C2C 87(3) 5_666 3
C2G C2K C2E 80(3) 5_666 7_655
C2G C2K C2F 98(3) 5_666 7_665
C2G C2K C2I 45.0(17) 5_666 8_655
C2I C2K C2E 82(3) 8_655 7_655
C2I C2K C2F 78(3) 8_655 7_665
C2L C2K C2A 109(6) . .
C2L C2K C2C 78(6) . 3
C2L C2K C2E 145(7) . 7_655
C2L C2K C2F 140(7) . 7_665
C2L C2K C2G 67(5) . 5_666
C2L C2K C2I 65(6) . 8_655
C2C C2L C2G 92(3) 3 5_666
C2K C2L C2C 78(6) . 3
C2K C2L C2G 90(6) . 5_666

loop_
_geom_bond_atom_site_label_1
_geom_bond_atom_site_label_2
_geom_bond_distance
_geom_bond_site_symmetry_2
Si1A O1C 1.590(4) .
Si1A O1K 1.593(4) 1_565
Si1A O2L 1.586(4) 1_465
Si1A O3A 1.602(4) .
Si1A C1A 4.3384(16) 1_565
Si1A C1B 4.3285(16) 3_554
Si1B O1A 1.5945(15) .
Si1B O1M 1.595(4) .
Si1B O2B 1.602(5) 7_655
Si1B O3F 1.596(4) .
Si1B C1A 4.4372(16) .
Si1B C1C 4.406(12) 7_655
Si1C O1B 1.6017(14) .
Si1C O1I 1.588(4) .
Si1C O2A 1.607(4) .
Si1C O3E 1.607(4) .
Si1C C1B 4.4034(16) 3_554
Si1C C1C 4.281(12) 7_655
Si1D O1E 1.606(4) .
Si1D O1K 1.592(4) 7_655
Si1D O2E 1.607(5) .
Si1D O3C 1.592(4) 7_755
Si1D C1A 4.5149(13) 1_655
Si1D C1D 4.567(2) 1_655
Si1E O1C 1.586(4) 7_665
Si1E O1E 1.600(4) 5_766
Si1E O2D 1.599(5) 7_665
Si1E O3D 1.587(4) 1_655
Si1E C1B 4.4644(13) 3_654
Si1E C1D 4.5298(19) 1_665
Si1F O1D 1.594(5) .
Si1F O1G 1.605(5) .
Si1F O2G 1.614(4) 5_666
Si1F O3B 1.586(5) 1_565
Si1F C1C 4.302(5) 5_666
Si1F C1D 4.4458(18) 1_565
Si1G O1F 1.599(5) 4_545
Si1G O1L 1.600(4) .
Si1G O2J 1.604(4) 3_545
Si1G O3B 1.596(5) .
Si1G C1C 4.482(5) 5_656
Si1G C1D 4.4931(18) .
Si1H O1D 1.599(5) 4_545
Si1H O1H 1.598(4) .
Si1H O2K 1.588(5) 7_655
Si1H O3F 1.587(4) .
Si1H C1A 4.4297(17) .
Si1H C1C 4.493(7) 7_655
Si1I O1J 1.605(4) .
Si1I O1L 1.616(5) 4
Si1I O2C 1.596(5) 7_665
Si1I O3E 1.591(4) .
Si1I C1B 4.4827(17) 3_554
Si1I C1C 4.697(7) 7_655
Si1J O1I 1.614(4) .
Si1J O1M 1.615(4) 1_565
Si1J O2H 1.602(4) .
Si1J O3A 1.599(4) .
Si1J C1A 4.666(2) 1_565
Si1J C1B 4.541(2) 3_554
Si1K O1G 1.594(5) .
Si1K O1J 1.587(4) .
Si1K O2I 1.603(5) .
Si1K O3D 1.601(4) .
Si1K C1B 4.5278(15) 3_554
Si1K C1D 4.2344(16) 1_565
Si1L O1F 1.592(5) 4_545
Si1L O1H 1.596(4) .
Si1L O2F 1.599(5) .
Si1L O3C 1.609(4) 7_655
Si1L C1A 4.3913(15) .
Si1L C1D 4.3767(16) .
Si2A O2C 1.598(5) .
Si2A O2K 1.574(5) 1_565
Si2A O2L 1.597(4) 1_565
Si2A O4C 1.591(4) .
Si2A C1A 4.362(2) 1_665
Si2A C1B 4.279(2) 3_654
Si2A C1C 4.3739(13) 1_565
Si2B O2A 1.592(4) .
Si2B O2D 1.592(5) .
Si2B O2J 1.596(4) .
Si2B O4D 1.600(4) 7_665
Si2B C1B 4.3660(13) 3_554
Si2B C1C 4.287(8) 7_655
Si2B C1D 4.2748(17) 3_554
Si2C O2B 1.594(5) .
Si2C O2E 1.594(5) .
Si2C O2G 1.582(4) .
Si2C O4B 1.590(5) .
Si2C C1A 4.2193(13) 1_655
Si2C C1C 4.317(8) .
Si2C C1D 4.3420(17) 1_655
Si2D O2F 1.594(5) .
Si2D O2H 1.599(4) 1_545
Si2D O2I 1.582(4) 1_545
Si2D O4A 1.600(4) 1_545
Si2D C1A 4.3082(18) .
Si2D C1B 4.3382(18) 3_544
Si2D C1D 4.2811(12) .
Si3 O4A 1.608(4) 1_655
Si3 O4B 1.587(5) 1_565
Si3 O4C 1.602(4) .
Si3 O4D 1.583(4) .
Si3 C1A 4.1866(18) 1_665
Si3 C1B 4.1613(18) 3_654
Si3 C1C 4.2136(16) 1_565
Si3 C1D 4.2939(14) 1_665
O1A Si1B 1.5944(15) 2
O1A C1C 3.911(15) 7_655
O1B Si1C 1.6016(14) 2
O1B C1C 3.826(15) 7_655
O1C Si1E 1.586(4) 7_665
O1C C1B 4.068(5) 3_554
O1D Si1H 1.599(5) 4
O1D C1C 4.348(8) 5_666
O1E Si1E 1.600(4) 5_766
O1F Si1G 1.599(5) 4
O1F Si1L 1.592(5) 4
O1F C1D 4.047(5) 4
O1G C1D 4.086(6) 1_565
O1H C1A 4.384(5) .
O1I C1B 4.486(5) 3_554
O1J C1B 4.372(5) 3_554
O1K Si1A 1.593(4) 1_545
O1K Si1D 1.592(4) 7_655
O1K C1A 4.210(5) .
O1L Si1I 1.616(5) 4_545
O1M Si1J 1.615(4) 1_545
O1M C1A 4.654(5) .
O2A C1B 3.778(4) 3_554
O2A C1C 4.155(11) 7_655
O2B Si1B 1.602(5) 7_655
O2B C1A 3.883(5) 1_655
O2B C1C 4.419(12) .
O2C Si1I 1.596(5) 7_665
O2C C1B 4.137(6) 3_654
O2C C1C 4.574(6) 1_565
O2D Si1E 1.599(5) 7_665
O2D C1B 4.429(5) 3_554
O2D C1D 3.985(6) 3_554
O2E C1A 4.413(4) 1_655
O2E C1D 3.889(5) 1_655
O2F C1A 3.843(6) .
O2F C1D 3.976(5) .
O2G Si1F 1.614(4) 5_666
O2G C1C 3.668(8) .
O2G C1D 4.258(5) 1_655
O2H Si2D 1.599(4) 1_565
O2H C1A 4.450(5) 1_565
O2H C1B 4.309(6) 3_554
O2I Si2D 1.582(4) 1_565
O2I C1B 4.344(6) 3_554
O2I C1D 3.685(5) 1_565
O2J Si1G 1.604(4) 3_554
O2J C1C 3.866(9) 7_655
O2J C1D 4.446(5) 3_554
O2K Si1H 1.588(5) 7_655
O2K Si2A 1.574(5) 1_545
O2K C1A 4.130(8) 1_655
O2K C1C 4.239(7) .
O2L Si1A 1.586(4) 1_645
O2L Si2A 1.597(4) 1_545
O2L C1A 3.846(5) 1_655
O2L C1B 4.044(6) 3_644
O3A C1A 4.191(5) 1_565
O3A C1B 4.130(5) 3_554
O3B Si1F 1.586(5) 1_545
O3B C1C 4.185(6) 5_656
O3B C1D 4.273(5) .
O3C Si1D 1.592(4) 7_755
O3C Si1L 1.609(4) 7_655
O3C C1A 4.195(5) 1_655
O3C C1D 4.375(5) 3_654
O3D Si1E 1.587(4) 1_455
O3D C1B 4.167(5) 3_554
O3D C1D 4.190(5) 1_565
O3E C1B 4.188(5) 3_554
O3E C1C 4.147(11) 7_655
O3F C1A 4.055(6) .
O3F C1C 4.203(11) 7_655
O4A Si2D 1.600(4) 1_565
O4A Si3 1.608(4) 1_455
O4A C1A 3.884(5) 1_565
O4A C1B 3.651(5) 3_554
O4A C1D 4.436(4) 1_565
O4B Si3 1.587(5) 1_545
O4B C1A 3.568(5) 1_655
O4B C1C 4.220(8) .
O4B C1D 4.150(7) 1_655
O4C C1A 4.388(5) 1_665
O4C C1B 3.933(6) 3_654
O4C C1C 3.653(5) 1_565
O4D Si2B 1.600(4) 7_665
O4D C1B 4.206(6) 3_654
O4D C1C 4.130(7) 1_565
O4D C1D 3.615(5) 1_665
C1A Si3 4.1866(18) 7_665
C1A O2B 3.883(5) 7_655
C1A O2B 3.883(5) 1_455
C1A O2F 3.843(6) 7
C1A O2K 4.130(8) 1_455
C1A O2K 4.130(8) 7_655
C1A O2L 3.846(5) 7_655
C1A O2L 3.846(5) 1_455
C1A O3F 4.055(6) 7
C1A O4A 3.884(5) 7_565
C1A O4A 3.884(5) 1_545
C1A O4B 3.568(5) 1_455
C1A O4B 3.568(5) 7_655
C1B O1C 4.068(5) 3_545
C1B O1C 4.068(5) 5_566
C1B O2A 3.778(4) 3_545
C1B O2A 3.778(4) 5_566
C1B O2C 4.137(6) 5_666
C1B O2C 4.137(6) 3_445
C1B O2L 4.044(6) 3_455
C1B O2L 4.044(6) 5_656
C1B O3A 4.130(5) 5_566
C1B O3A 4.130(5) 3_545
C1B O4A 3.651(5) 3_545
C1B O4A 3.651(5) 5_566
C1B O4C 3.933(6) 5_666
C1B O4C 3.933(6) 3_445
C1B O4D 4.206(6) 5_666
C1C O1A 3.911(15) 7_655
C1C O1B 3.826(15) 7_655
C1C O2A 4.155(11) 7_655
C1C O2A 4.155(11) 8_655
C1C O2G 3.668(8) 2_655
C1C O2J 3.866(9) 7_655
C1C O2J 3.866(9) 8_655
C1C O3B 4.185(6) 6_655
C1C O3E 4.147(11) 7_655
C1C O3E 4.147(11) 8_655
C1C O4C 3.653(5) 2_645
C1C O4C 3.653(5) 1_545
C1C O4D 4.130(7) 1_545
C1C O4D 4.130(7) 2_645
C1D O1F 4.047(5) 4_545
C1D O1F 4.047(5) 8
C1D O1G 4.086(6) 5_566
C1D O2D 3.985(6) 3_545
C1D O2D 3.985(6) 7
C1D O2E 3.889(5) 1_455
C1D O2E 3.889(5) 5_656
C1D O2F 3.976(5) 5_556
C1D O2I 3.685(5) 1_545
C1D O2I 3.685(5) 5_566
C1D O4B 4.150(7) 5_656
C1D O4B 4.150(7) 1_455
C1D O4D 3.615(5) 5_666
C1D O4D 3.615(5) 1_445
C2A C2D 1.51(4) 8_655
C2A C2E 1.30(4) 7_655
C2A C2G 1.32(4) 5_666
C2A C2K 1.83(6) .
C2B C2C 1.30(5) 6_566
C2B C2E 1.57(5) 2_565
C2B C2F 0.83(4) 2
C2B C2J 1.48(4) .
C2C C2B 1.30(5) 6_665
C2C C2F 1.81(5) 5_665
C2C C2I 1.49(5) 6_655
C2C C2J 1.04(5) 6_665
C2C C2K 1.76(6) 3_544
C2C C2L 1.76(6) 3_544
C2D C2A 1.51(4) 8
C2D C2E 2.29(5) 2
C2D C2G 1.12(5) 4_545
C2D C2H 1.18(6) .
C2D C2I 1.39(5) .
C2E C2A 1.30(4) 7_655
C2E C2B 1.57(5) 2_545
C2E C2D 2.29(5) 2
C2E C2F 0.88(5) 1_545
C2E C2K 1.71(6) 7_655
C2F C2B 0.83(4) 2
C2F C2C 1.81(5) 5_665
C2F C2E 0.88(5) 1_565
C2F C2K 1.67(7) 7_665
C2G C2A 1.32(4) 5_666
C2G C2D 1.12(5) 4
C2G C2H 1.99(5) 4
C2G C2I 1.59(5) 4
C2G C2K 1.84(6) 5_666
C2G C2L 1.70(5) 5_666
C2H C2G 1.99(5) 4_545
C2H C2I 0.94(5) .
C2H C2J 1.19(6) 1_545
C2I C2C 1.49(5) 6_556
C2I C2G 1.59(5) 4_545
C2I C2J 1.02(5) 1_545
C2I C2K 2.21(6) 8
C2J C2C 1.04(5) 6_566
C2J C2H 1.19(6) 1_565
C2J C2I 1.02(5) 1_565
C2K C2C 1.76(6) 3
C2K C2E 1.71(7) 7_655
C2K C2F 1.67(7) 7_665
C2K C2G 1.84(6) 5_666
C2K C2I 2.21(6) 8_655
C2K C2L 0.72(6) .
C2L C2C 1.76(6) 3
C2L C2G 1.70(5) 5_666

loop_
_twin_individual_id
_twin_individual_mass_fraction_refined
1 0.83485
2 0.16515
